data_2213015
loop_
_publ_author_name
'Odaba\,so\(glu, Mustafa'
'Kaya, Muharrem'
'B\"uy\"ukg\"ung\"or, Orhan'
'Y\?ild\?ir\?ir, Y\?ilmaz'
'T\"urker, Lemi'

_publ_section_title
9-(4-Methoxyphenyl)-3,3,6,6-tetramethyl-10-<i>p</i>-tolyl-1,2,3,4,5,6,7,8,9,10-decahydroacridine-1,8-dione
_journal_coeditor_code SJ2242
_journal_issue 4
_journal_name_full 'Acta Crystallographica Section E'
_journal_page_first o1763
_journal_page_last o1765
_journal_paper_doi 10.1107/S1600536807010926
_journal_volume 63
_journal_year 2007
_chemical_formula_iupac 'C31 H35 N O3'
_chemical_formula_moiety 'C31 H35 N O3'
_chemical_formula_sum 'C31 H35 N O3'
_chemical_formula_weight 469.60
_chemical_name_systematic
;
9-(4-Methoxyphenyl)-3,3,6,6-tetramethyl-10-p-tolyl-1,2,3,4,5,6,7,8,9,10-
decahydroacridine-1,8-dione
;
_space_group_IT_number 14
_symmetry_cell_setting monoclinic
_symmetry_space_group_name_Hall '-P 2ybc'
_symmetry_space_group_name_H-M 'P 1 21/c 1'
_atom_sites_solution_hydrogens geom
_atom_sites_solution_primary direct
_atom_sites_solution_secondary difmap
_audit_creation_method SHELXL-97
_cell_angle_alpha 90.00
_cell_angle_beta 100.963(4)
_cell_angle_gamma 90.00
_cell_formula_units_Z 4
_cell_length_a 12.2442(7)
_cell_length_b 11.0188(5)
_cell_length_c 20.0428(11)
_cell_measurement_reflns_used 33312
_cell_measurement_temperature 296
_cell_measurement_theta_max 27.96
_cell_measurement_theta_min 1.69
_cell_volume 2654.8(2)
_computing_cell_refinement X-AREA
_computing_data_collection 'X-AREA (Stoe & Cie, 2002)'
_computing_data_reduction 'X-RED32 (Stoe & Cie, 2002)'
_computing_molecular_graphics 'ORTEP-3 for Windows (Farrugia, 1997)'
_computing_publication_material 'WinGX (Farrugia, 1999)'
_computing_structure_refinement 'SHELXL97 (Sheldrick, 1997)'
_computing_structure_solution 'SHELXS97 (Sheldrick, 1990)'
_diffrn_ambient_temperature 296
_diffrn_detector_area_resol_mean 6.67
_diffrn_measured_fraction_theta_full 1.000
_diffrn_measured_fraction_theta_max 1.000
_diffrn_measurement_device_type 'Stoe IPDS-II'
_diffrn_measurement_method \w
_diffrn_radiation_monochromator 'plane graphite'
_diffrn_radiation_source
;
sealed X-ray tube, 12 x 0.4 mm long-fine focus
;
_diffrn_radiation_type MoK\a
_diffrn_radiation_wavelength 0.71073
_diffrn_reflns_av_R_equivalents 0.0324
_diffrn_reflns_av_sigmaI/netI 0.0192
_diffrn_reflns_limit_h_max 15
_diffrn_reflns_limit_h_min -15
_diffrn_reflns_limit_k_max 13
_diffrn_reflns_limit_k_min -13
_diffrn_reflns_limit_l_max 24
_diffrn_reflns_limit_l_min -24
_diffrn_reflns_number 33312
_diffrn_reflns_theta_full 26.00
_diffrn_reflns_theta_max 26.00
_diffrn_reflns_theta_min 1.69
_diffrn_standards_decay_% <2
_diffrn_standards_number 0
_exptl_absorpt_coefficient_mu 0.075
_exptl_absorpt_correction_T_max 0.9780
_exptl_absorpt_correction_T_min 0.9625
_exptl_absorpt_correction_type integration
_exptl_absorpt_process_details '(X-RED32; Stoe & Cie, 2002)'
_exptl_crystal_colour colorless
_exptl_crystal_density_diffrn 1.175
_exptl_crystal_density_method 'not measured'
_exptl_crystal_description prism
_exptl_crystal_F_000 1008
_exptl_crystal_size_max 0.650
_exptl_crystal_size_mid 0.490
_exptl_crystal_size_min 0.380
_refine_diff_density_max 0.139
_refine_diff_density_min -0.165
_refine_ls_extinction_coef 0.0062(8)
_refine_ls_extinction_expression Fc^*^=kFc[1+0.001xFc^2^\l^3^/sin(2\q)]^-1/4^
_refine_ls_extinction_method SHELXL97
_refine_ls_goodness_of_fit_ref 1.047
_refine_ls_hydrogen_treatment constr
_refine_ls_matrix_type full
_refine_ls_number_parameters 317
_refine_ls_number_reflns 5228
_refine_ls_number_restraints 1
_refine_ls_restrained_S_all 1.049
_refine_ls_R_factor_all 0.0586
_refine_ls_R_factor_gt 0.0396
_refine_ls_shift/su_max 0.000
_refine_ls_shift/su_mean 0.000
_refine_ls_structure_factor_coef Fsqd
_refine_ls_weighting_details 'calc w=1/[\s^2^(Fo^2^)+(0.0613P)^2^+0.1646P] where P=(Fo^2^+2Fc^2^)/3'
_refine_ls_weighting_scheme calc
_refine_ls_wR_factor_gt 0.1082
_refine_ls_wR_factor_ref 0.1159
_reflns_number_gt 3732
_reflns_number_total 5228
_reflns_threshold_expression I>2\s(I)
_cod_data_source_file sj2242.cif
_cod_data_source_block I
_cod_original_sg_symbol_H-M 'P 21/c'
_cod_database_code 2213015
_cod_database_fobs_code 2213015

loop_
_symmetry_equiv_pos_as_xyz
'x, y, z'
'-x, y+1/2, -z+1/2'
'-x, -y, -z'
'x, -y-1/2, z-1/2'

loop_
_atom_site_type_symbol
_atom_site_label
_atom_site_fract_x
_atom_site_fract_y
_atom_site_fract_z
_atom_site_U_iso_or_equiv
_atom_site_adp_type
_atom_site_calc_flag
_atom_site_refinement_flags
_atom_site_occupancy
C C1 0.25742(12) 0.67107(12) 0.33975(6) 0.0485(3) Uani d . 1
C C2 0.32975(13) 0.76747(12) 0.34183(7) 0.0557(3) Uani d . 1
H H2 0.4039 0.7591 0.3628 0.067 Uiso calc R 1
C C3 0.29124(16) 0.87643(14) 0.31252(8) 0.0672(4) Uani d . 1
H H3 0.3402 0.9414 0.3145 0.081 Uiso calc R 1
C C4 0.18304(18) 0.89147(16) 0.28061(8) 0.0745(5) Uani d U 1
C C5 0.11176(15) 0.79480(18) 0.27918(8) 0.0768(5) Uani d U 1
H H5 0.0378 0.8034 0.2577 0.092 Uiso calc R 1
C C6 0.14778(13) 0.68423(15) 0.30913(8) 0.0650(4) Uani d . 1
H H6 0.0982 0.6201 0.3084 0.078 Uiso calc R 1
C C7 0.31467(11) 0.53451(12) 0.43789(7) 0.0490(3) Uani d . 1
C C8 0.29355(14) 0.63919(13) 0.48171(7) 0.0577(4) Uani d . 1
H H8A 0.2316 0.6864 0.4575 0.069 Uiso calc R 1
H H8B 0.3586 0.6913 0.4897 0.069 Uiso calc R 1
C C9 0.26740(13) 0.59981(15) 0.55037(7) 0.0607(4) Uani d . 1
C C10 0.35801(14) 0.51158(15) 0.58253(8) 0.0656(4) Uani d . 1
H H10A 0.4265 0.5566 0.5968 0.079 Uiso calc R 1
H H10B 0.3374 0.4773 0.6230 0.079 Uiso calc R 1
C C11 0.37985(12) 0.40970(14) 0.53735(7) 0.0579(4) Uani d . 1
C C12 0.35048(11) 0.42534(12) 0.46384(7) 0.0506(3) Uani d . 1
C C13 0.26730(17) 0.71117(18) 0.59549(8) 0.0815(5) Uani d . 1
H H13A 0.2099 0.7660 0.5748 0.122 Uiso calc R 1
H H13B 0.3382 0.7510 0.6010 0.122 Uiso calc R 1
H H13C 0.2538 0.6866 0.6392 0.122 Uiso calc R 1
C C14 0.15318(15) 0.53840(19) 0.53941(10) 0.0817(5) Uani d . 1
H H14A 0.0972 0.5949 0.5188 0.122 Uiso calc R 1
H H14B 0.1377 0.5125 0.5824 0.122 Uiso calc R 1
H H14C 0.1530 0.4693 0.5102 0.122 Uiso calc R 1
C C15 0.36084(12) 0.31644(12) 0.42008(7) 0.0516(3) Uani d . 1
H H15 0.4306 0.2749 0.4391 0.062 Uiso calc R 1
C C16 0.26584(12) 0.22749(12) 0.42005(7) 0.0500(3) Uani d . 1
C C17 0.15641(12) 0.26020(13) 0.39486(8) 0.0596(4) Uani d . 1
H H17 0.1408 0.3383 0.3782 0.072 Uiso calc R 1
C C18 0.07049(13) 0.17927(14) 0.39398(8) 0.0623(4) Uani d . 1
H H18 -0.0023 0.2030 0.3769 0.075 Uiso calc R 1
C C19 0.09235(13) 0.06274(13) 0.41847(7) 0.0560(4) Uani d . 1
C C20 0.20011(13) 0.02864(13) 0.44412(8) 0.0596(4) Uani d . 1
H H20 0.2156 -0.0494 0.4610 0.072 Uiso calc R 1
C C21 0.28533(13) 0.11105(13) 0.44461(7) 0.0568(4) Uani d . 1
H H21 0.3580 0.0873 0.4620 0.068 Uiso calc R 1
C C22 0.01995(17) -0.13011(15) 0.44258(9) 0.0772(5) Uani d . 1
H H22A -0.0495 -0.1728 0.4370 0.116 Uiso calc R 1
H H22B 0.0522 -0.1246 0.4900 0.116 Uiso calc R 1
H H22C 0.0698 -0.1730 0.4193 0.116 Uiso calc R 1
C C23 0.36728(11) 0.35755(12) 0.34900(7) 0.0497(3) Uani d . 1
C C24 0.41151(12) 0.27146(13) 0.30554(8) 0.0569(4) Uani d . 1
C C25 0.41956(14) 0.31092(14) 0.23519(8) 0.0643(4) Uani d . 1
H H25A 0.4158 0.2399 0.2062 0.077 Uiso calc R 1
H H25B 0.4912 0.3492 0.2364 0.077 Uiso calc R 1
C C26 0.32797(14) 0.39924(13) 0.20441(7) 0.0588(4) Uani d . 1
C C27 0.33210(14) 0.50623(12) 0.25305(7) 0.0582(4) Uani d . 1
H H27A 0.3985 0.5535 0.2518 0.070 Uiso calc R 1
H H27B 0.2682 0.5580 0.2377 0.070 Uiso calc R 1
C C28 0.33260(11) 0.46831(12) 0.32517(7) 0.0482(3) Uani d . 1
C C29 0.3469(2) 0.44559(16) 0.13577(8) 0.0874(6) Uani d . 1
H H29A 0.4180 0.4849 0.1415 0.131 Uiso calc R 1
H H29B 0.2895 0.5025 0.1177 0.131 Uiso calc R 1
H H29C 0.3450 0.3786 0.1050 0.131 Uiso calc R 1
C C30 0.21535(16) 0.33640(17) 0.19540(10) 0.0820(5) Uani d . 1
H H30A 0.1579 0.3924 0.1761 0.123 Uiso calc R 1
H H30B 0.2027 0.3092 0.2388 0.123 Uiso calc R 1
H H30C 0.2145 0.2680 0.1656 0.123 Uiso calc R 1
C C31 0.1429(2) 1.0110(2) 0.24828(11) 0.1209(10) Uani d . 1
H H31A 0.0653 1.0050 0.2284 0.181 Uiso calc PR 0.50
H H31B 0.1843 1.0306 0.2136 0.181 Uiso calc PR 0.50
H H31C 0.1535 1.0736 0.2822 0.181 Uiso calc PR 0.50
H H31D 0.2034 1.0678 0.2544 0.181 Uiso calc PR 0.50
H H31E 0.0844 1.0422 0.2693 0.181 Uiso calc PR 0.50
H H31F 0.1152 0.9992 0.2006 0.181 Uiso calc PR 0.50
N N1 0.29742(10) 0.55478(9) 0.36784(5) 0.0502(3) Uani d . 1
O O1 0.42431(10) 0.31588(11) 0.56186(6) 0.0775(3) Uani d . 1
O O2 0.00133(10) -0.01126(10) 0.41491(6) 0.0727(3) Uani d . 1
O O3 0.44344(11) 0.17072(10) 0.32675(6) 0.0806(4) Uani d . 1

loop_
_atom_site_aniso_label
_atom_site_aniso_U_11
_atom_site_aniso_U_22
_atom_site_aniso_U_33
_atom_site_aniso_U_12
_atom_site_aniso_U_13
_atom_site_aniso_U_23
C1 0.0572(8) 0.0460(7) 0.0430(7) 0.0069(6) 0.0112(6) 0.0024(5)
C2 0.0625(9) 0.0494(8) 0.0568(8) 0.0030(7) 0.0157(7) 0.0031(6)
C3 0.0959(13) 0.0471(8) 0.0633(9) 0.0079(8) 0.0268(9) 0.0060(7)
C4 0.1087(14) 0.0675(9) 0.0505(8) 0.0373(8) 0.0231(9) 0.0073(7)
C5 0.0694(11) 0.0994(12) 0.0574(9) 0.0341(8) 0.0013(8) 0.0009(9)
C6 0.0578(9) 0.0730(10) 0.0622(9) 0.0039(8) 0.0063(7) -0.0028(8)
C7 0.0496(8) 0.0511(7) 0.0461(7) -0.0048(6) 0.0087(6) 0.0031(6)
C8 0.0665(9) 0.0564(8) 0.0508(8) -0.0015(7) 0.0124(7) -0.0001(6)
C9 0.0636(9) 0.0717(9) 0.0468(7) -0.0063(7) 0.0108(7) -0.0014(7)
C10 0.0700(10) 0.0775(10) 0.0468(8) -0.0103(8) 0.0043(7) 0.0049(7)
C11 0.0546(8) 0.0623(9) 0.0534(8) -0.0096(7) 0.0013(6) 0.0116(7)
C12 0.0491(8) 0.0518(7) 0.0496(7) -0.0052(6) 0.0063(6) 0.0067(6)
C13 0.0986(14) 0.0912(13) 0.0557(9) -0.0001(10) 0.0172(9) -0.0113(9)
C14 0.0654(11) 0.1086(14) 0.0741(11) -0.0123(10) 0.0213(9) -0.0039(10)
C15 0.0487(8) 0.0490(7) 0.0561(8) 0.0029(6) 0.0072(6) 0.0110(6)
C16 0.0549(8) 0.0475(7) 0.0478(7) 0.0006(6) 0.0103(6) 0.0052(6)
C17 0.0585(9) 0.0529(8) 0.0670(9) 0.0032(7) 0.0109(7) 0.0140(7)
C18 0.0545(9) 0.0666(9) 0.0648(9) 0.0007(7) 0.0088(7) 0.0100(7)
C19 0.0636(9) 0.0560(8) 0.0493(7) -0.0105(7) 0.0131(7) -0.0009(6)
C20 0.0722(10) 0.0463(8) 0.0604(9) -0.0021(7) 0.0125(7) 0.0075(6)
C21 0.0587(9) 0.0518(8) 0.0589(8) 0.0030(7) 0.0081(7) 0.0079(7)
C22 0.0954(13) 0.0652(10) 0.0722(10) -0.0230(9) 0.0190(9) 0.0045(8)
C23 0.0478(7) 0.0469(7) 0.0550(8) 0.0004(6) 0.0111(6) 0.0051(6)
C24 0.0519(8) 0.0514(8) 0.0681(9) 0.0051(6) 0.0134(7) 0.0027(7)
C25 0.0736(10) 0.0584(9) 0.0647(9) 0.0075(7) 0.0228(8) -0.0031(7)
C26 0.0777(10) 0.0468(7) 0.0522(8) 0.0011(7) 0.0127(7) -0.0011(6)
C27 0.0822(11) 0.0440(7) 0.0515(8) 0.0005(7) 0.0207(7) 0.0035(6)
C28 0.0504(8) 0.0442(7) 0.0511(7) -0.0018(6) 0.0124(6) 0.0021(6)
C29 0.1512(19) 0.0616(10) 0.0541(9) 0.0077(11) 0.0310(10) -0.0017(8)
C30 0.0847(13) 0.0704(11) 0.0814(12) -0.0026(9) -0.0082(10) 0.0006(9)
C31 0.195(3) 0.0917(15) 0.0796(13) 0.0788(17) 0.0364(15) 0.0269(11)
N1 0.0634(7) 0.0425(6) 0.0457(6) 0.0040(5) 0.0127(5) 0.0048(5)
O1 0.0901(8) 0.0722(7) 0.0631(7) 0.0030(6) -0.0034(6) 0.0208(6)
O2 0.0725(7) 0.0671(7) 0.0766(7) -0.0189(6) 0.0092(6) 0.0052(6)
O3 0.0959(9) 0.0595(7) 0.0911(8) 0.0287(6) 0.0299(7) 0.0137(6)

loop_
_atom_type_symbol
_atom_type_description
_atom_type_scat_dispersion_real
_atom_type_scat_dispersion_imag
_atom_type_scat_source
C C 0.0033 0.0016 'International Tables Vol C Tables 4.2.6.8 and 6.1.1.4'
H H 0.0000 0.0000 'International Tables Vol C Tables 4.2.6.8 and 6.1.1.4'
N N 0.0061 0.0033 'International Tables Vol C Tables 4.2.6.8 and 6.1.1.4'
O O 0.0106 0.0060 'International Tables Vol C Tables 4.2.6.8 and 6.1.1.4'

loop_
_geom_angle_atom_site_label_1
_geom_angle_atom_site_label_2
_geom_angle_atom_site_label_3
_geom_angle
C6 C1 C2 119.98(13)
C6 C1 N1 119.81(13)
C2 C1 N1 120.18(13)
C1 C2 C3 119.48(15)
C1 C2 H2 120.3
C3 C2 H2 120.3
C4 C3 C2 121.80(17)
C4 C3 H3 119.1
C2 C3 H3 119.1
C3 C4 C5 118.09(15)
C3 C4 C31 121.0(2)
C5 C4 C31 120.9(2)
C4 C5 C6 121.44(16)
C4 C5 H5 119.3
C6 C5 H5 119.3
C1 C6 C5 119.19(16)
C1 C6 H6 120.4
C5 C6 H6 120.4
C12 C7 N1 120.36(12)
C12 C7 C8 122.57(12)
N1 C7 C8 117.06(11)
C7 C8 C9 113.33(12)
C7 C8 H8A 108.9
C9 C8 H8A 108.9
C7 C8 H8B 108.9
C9 C8 H8B 108.9
H8A C8 H8B 107.7
C10 C9 C13 110.21(13)
C10 C9 C14 110.52(14)
C13 C9 C14 109.69(15)
C10 C9 C8 107.51(13)
C13 C9 C8 109.17(13)
C14 C9 C8 109.70(13)
C11 C10 C9 114.96(12)
C11 C10 H10A 108.5
C9 C10 H10A 108.5
C11 C10 H10B 108.5
C9 C10 H10B 108.5
H10A C10 H10B 107.5
O1 C11 C12 120.63(14)
O1 C11 C10 120.40(13)
C12 C11 C10 118.94(13)
C7 C12 C11 119.60(13)
C7 C12 C15 122.87(12)
C11 C12 C15 117.53(12)
C9 C13 H13A 109.5
C9 C13 H13B 109.5
H13A C13 H13B 109.5
C9 C13 H13C 109.5
H13A C13 H13C 109.5
H13B C13 H13C 109.5
C9 C14 H14A 109.5
C9 C14 H14B 109.5
H14A C14 H14B 109.5
C9 C14 H14C 109.5
H14A C14 H14C 109.5
H14B C14 H14C 109.5
C12 C15 C23 109.60(11)
C12 C15 C16 111.38(12)
C23 C15 C16 111.70(11)
C12 C15 H15 108.0
C23 C15 H15 108.0
C16 C15 H15 108.0
C21 C16 C17 117.49(13)
C21 C16 C15 121.27(13)
C17 C16 C15 121.24(12)
C18 C17 C16 121.29(13)
C18 C17 H17 119.4
C16 C17 H17 119.4
C17 C18 C19 120.08(14)
C17 C18 H18 120.0
C19 C18 H18 120.0
O2 C19 C20 124.72(13)
O2 C19 C18 115.67(14)
C20 C19 C18 119.61(14)
C19 C20 C21 119.53(13)
C19 C20 H20 120.2
C21 C20 H20 120.2
C16 C21 C20 122.00(14)
C16 C21 H21 119.0
C20 C21 H21 119.0
O2 C22 H22A 109.5
O2 C22 H22B 109.5
H22A C22 H22B 109.5
O2 C22 H22C 109.5
H22A C22 H22C 109.5
H22B C22 H22C 109.5
C28 C23 C24 120.27(13)
C28 C23 C15 122.38(12)
C24 C23 C15 117.35(12)
O3 C24 C23 120.76(14)
O3 C24 C25 121.07(14)
C23 C24 C25 118.15(12)
C24 C25 C26 113.05(13)
C24 C25 H25A 109.0
C26 C25 H25A 109.0
C24 C25 H25B 109.0
C26 C25 H25B 109.0
H25A C25 H25B 107.8
C30 C26 C25 109.74(13)
C30 C26 C27 110.29(14)
C25 C26 C27 107.62(12)
C30 C26 C29 109.54(15)
C25 C26 C29 110.64(14)
C27 C26 C29 109.00(12)
C28 C27 C26 113.17(11)
C28 C27 H27A 108.9
C26 C27 H27A 108.9
C28 C27 H27B 108.9
C26 C27 H27B 108.9
H27A C27 H27B 107.8
C23 C28 N1 120.75(12)
C23 C28 C27 122.35(12)
N1 C28 C27 116.88(11)
C26 C29 H29A 109.5
C26 C29 H29B 109.5
H29A C29 H29B 109.5
C26 C29 H29C 109.5
H29A C29 H29C 109.5
H29B C29 H29C 109.5
C26 C30 H30A 109.5
C26 C30 H30B 109.5
H30A C30 H30B 109.5
C26 C30 H30C 109.5
H30A C30 H30C 109.5
H30B C30 H30C 109.5
C4 C31 H31A 109.5
C4 C31 H31B 109.5
H31A C31 H31B 109.5
C4 C31 H31C 109.5
H31A C31 H31C 109.5
H31B C31 H31C 109.5
C4 C31 H31D 109.5
H31A C31 H31D 141.1
H31B C31 H31D 56.3
H31C C31 H31D 56.3
C4 C31 H31E 109.5
H31A C31 H31E 56.3
H31B C31 H31E 141.1
H31C C31 H31E 56.3
H31D C31 H31E 109.5
C4 C31 H31F 109.5
H31A C31 H31F 56.3
H31B C31 H31F 56.3
H31C C31 H31F 141.1
H31D C31 H31F 109.5
H31E C31 H31F 109.5
C7 N1 C28 119.94(11)
C7 N1 C1 120.51(11)
C28 N1 C1 119.02(10)
C19 O2 C22 117.28(13)

loop_
_geom_bond_atom_site_label_1
_geom_bond_atom_site_label_2
_geom_bond_distance
C1 C6 1.374(2)
C1 C2 1.379(2)
C1 N1 1.4470(16)
C2 C3 1.380(2)
C2 H2 0.9300
C3 C4 1.367(3)
C3 H3 0.9300
C4 C5 1.374(3)
C4 C31 1.508(2)
C5 C6 1.392(2)
C5 H5 0.9300
C6 H6 0.9300
C7 C12 1.3502(19)
C7 N1 1.3974(17)
C7 C8 1.502(2)
C8 C9 1.534(2)
C8 H8A 0.9700
C8 H8B 0.9700
C9 C10 1.523(2)
C9 C13 1.524(2)
C9 C14 1.531(2)
C10 C11 1.498(2)
C10 H10A 0.9700
C10 H10B 0.9700
C11 O1 1.2266(18)
C11 C12 1.4588(19)
C12 C15 1.506(2)
C13 H13A 0.9600
C13 H13B 0.9600
C13 H13C 0.9600
C14 H14A 0.9600
C14 H14B 0.9600
C14 H14C 0.9600
C15 C23 1.5113(19)
C15 C16 1.5210(19)
C15 H15 0.9800
C16 C21 1.3786(19)
C16 C17 1.387(2)
C17 C18 1.377(2)
C17 H17 0.9300
C18 C19 1.383(2)
C18 H18 0.9300
C19 O2 1.3717(18)
C19 C20 1.374(2)
C20 C21 1.382(2)
C20 H20 0.9300
C21 H21 0.9300
C22 O2 1.424(2)
C22 H22A 0.9600
C22 H22B 0.9600
C22 H22C 0.9600
C23 C28 1.3493(18)
C23 C24 1.460(2)
C24 O3 1.2258(17)
C24 C25 1.497(2)
C25 C26 1.524(2)
C25 H25A 0.9700
C25 H25B 0.9700
C26 C30 1.523(2)
C26 C27 1.5244(19)
C26 C29 1.526(2)
C27 C28 1.5035(19)
C27 H27A 0.9700
C27 H27B 0.9700
C28 N1 1.4017(17)
C29 H29A 0.9600
C29 H29B 0.9600
C29 H29C 0.9600
C30 H30A 0.9600
C30 H30B 0.9600
C30 H30C 0.9600
C31 H31A 0.9600
C31 H31B 0.9600
C31 H31C 0.9600
C31 H31D 0.9600
C31 H31E 0.9600
C31 H31F 0.9600

loop_
_geom_hbond_atom_site_label_D
_geom_hbond_atom_site_label_H
_geom_hbond_atom_site_label_A
_geom_hbond_site_symmetry_A
_geom_hbond_distance_DH
_geom_hbond_distance_HA
_geom_hbond_distance_DA
_geom_hbond_angle_DHA
C2 H2 O1 3_666 0.93 2.49 3.3804(19) 161.5
C29 H29C O1 4_565 0.96 2.57 3.454(2) 153.4

loop_
_geom_torsion_atom_site_label_1
_geom_torsion_atom_site_label_2
_geom_torsion_atom_site_label_3
_geom_torsion_atom_site_label_4
_geom_torsion
C6 C1 C2 C3 -0.5(2)
N1 C1 C2 C3 177.52(12)
C1 C2 C3 C4 -0.7(2)
C2 C3 C4 C5 1.0(2)
C2 C3 C4 C31 -179.39(16)
C3 C4 C5 C6 -0.1(3)
C31 C4 C5 C6 -179.69(15)
C2 C1 C6 C5 1.4(2)
N1 C1 C6 C5 -176.66(13)
C4 C5 C6 C1 -1.1(2)
C12 C7 C8 C9 -24.7(2)
N1 C7 C8 C9 156.36(12)
C7 C8 C9 C10 50.72(17)
C7 C8 C9 C13 170.27(14)
C7 C8 C9 C14 -69.50(18)
C13 C9 C10 C11 -169.46(14)
C14 C9 C10 C11 69.13(18)
C8 C9 C10 C11 -50.57(17)
C9 C10 C11 O1 -158.20(14)
C9 C10 C11 C12 23.6(2)
N1 C7 C12 C11 173.21(12)
C8 C7 C12 C11 -5.7(2)
N1 C7 C12 C15 -7.4(2)
C8 C7 C12 C15 173.68(13)
O1 C11 C12 C7 -171.69(14)
C10 C11 C12 C7 6.5(2)
O1 C11 C12 C15 8.9(2)
C10 C11 C12 C15 -172.93(13)
C7 C12 C15 C23 20.53(19)
C11 C12 C15 C23 -160.08(12)
C7 C12 C15 C16 -103.59(15)
C11 C12 C15 C16 75.80(15)
C12 C15 C16 C21 -117.90(14)
C23 C15 C16 C21 119.18(14)
C12 C15 C16 C17 62.57(17)
C23 C15 C16 C17 -60.35(17)
C21 C16 C17 C18 -0.4(2)
C15 C16 C17 C18 179.13(14)
C16 C17 C18 C19 0.0(2)
C17 C18 C19 O2 -179.52(14)
C17 C18 C19 C20 0.5(2)
O2 C19 C20 C21 179.52(14)
C18 C19 C20 C21 -0.5(2)
C17 C16 C21 C20 0.4(2)
C15 C16 C21 C20 -179.12(13)
C19 C20 C21 C16 0.0(2)
C12 C15 C23 C28 -19.50(18)
C16 C15 C23 C28 104.43(15)
C12 C15 C23 C24 161.41(12)
C16 C15 C23 C24 -74.66(16)
C28 C23 C24 O3 179.84(14)
C15 C23 C24 O3 -1.1(2)
C28 C23 C24 C25 1.5(2)
C15 C23 C24 C25 -179.42(13)
O3 C24 C25 C26 149.38(15)
C23 C24 C25 C26 -32.3(2)
C24 C25 C26 C30 -64.49(18)
C24 C25 C26 C27 55.54(17)
C24 C25 C26 C29 174.53(14)
C30 C26 C27 C28 68.88(17)
C25 C26 C27 C28 -50.80(18)
C29 C26 C27 C28 -170.83(14)
C24 C23 C28 N1 -175.42(12)
C15 C23 C28 N1 5.5(2)
C24 C23 C28 C27 3.1(2)
C15 C23 C28 C27 -175.94(13)
C26 C27 C28 C23 23.2(2)
C26 C27 C28 N1 -158.17(13)
C12 C7 N1 C28 -9.40(19)
C8 C7 N1 C28 169.57(12)
C12 C7 N1 C1 179.05(13)
C8 C7 N1 C1 -1.97(19)
C23 C28 N1 C7 10.33(19)
C27 C28 N1 C7 -168.29(12)
C23 C28 N1 C1 -177.99(12)
C27 C28 N1 C1 3.38(18)
C6 C1 N1 C7 -102.49(16)
C2 C1 N1 C7 79.49(17)
C6 C1 N1 C28 85.89(17)
C2 C1 N1 C28 -92.13(16)
C20 C19 O2 C22 2.9(2)
C18 C19 O2 C22 -177.11(14)
